data_2212507
loop_
_publ_author_name
'Wei-Wei Fu'
'Zhong-Ning Chen'

_publ_section_title
{[Cu~2~Mo(C~4~N~2~S~2~)~3~(C~2~H~3~N)(C~25~H~22~P~2~)~2~]&#x00B7;2C~4~H~10~O&#x00B7;C~2~H~3~N}~<i>n~</i>
_journal_coeditor_code CI2273
_journal_issue 3
_journal_name_full 'Acta Crystallographica Section E'
_journal_page_first m842
_journal_page_last m844
_journal_paper_doi 10.1107/S1600536807004679
_journal_volume 63
_journal_year 2007
_chemical_formula_moiety '[Cu2 Mo (C4 N2 S2)3 (C2 H3 N) (C25 H22 P2)2], 2C4 H10 O, 2C2 H3 N'
_chemical_formula_sum 'C74 H70 Cu2 Mo N8 O2 P4 S6'
_chemical_formula_weight 1642.64
_chemical_name_systematic
;
catena-Poly[[[acetonitrile\
bis[\m-bis(diphenylphosphino)methane-k^2^P:P']dicopper(I)]-\
\m-(1,2-dicyanoethylene-1,2-dithiolato)-\
[(1,2-dicyanoethylene-1,2-dithiolato)molybdenum(IV)]-\m-\
(1,2-dicyanoethylene-1,2-dithiolato)] diethyl ether disolvate acetonitrile
solvate]
;
_space_group_IT_number 14
_symmetry_cell_setting monoclinic
_symmetry_space_group_name_Hall '-P 2yn'
_symmetry_space_group_name_H-M 'P 1 21/n 1'
_atom_sites_solution_hydrogens geom
_atom_sites_solution_primary direct
_atom_sites_solution_secondary difmap
_audit_creation_method SHELXL-97
_cell_angle_alpha 90.00
_cell_angle_beta 96.5020(10)
_cell_angle_gamma 90.00
_cell_formula_units_Z 4
_cell_length_a 17.3530(3)
_cell_length_b 21.8357(4)
_cell_length_c 21.2915(3)
_cell_measurement_reflns_used 5910
_cell_measurement_temperature 293(2)
_cell_measurement_theta_max 25.17
_cell_measurement_theta_min 1.33
_cell_volume 8015.8(2)
_computing_cell_refinement 'SAINT (Bruker, 1997)'
_computing_data_collection 'SMART (Bruker, 1997)'
_computing_data_reduction SAINT
_computing_molecular_graphics 'SHELXTL (Bruker, 1999)'
_computing_publication_material SHELXTL
_computing_structure_refinement 'SHELXL97 (Sheldrick, 1997)'
_computing_structure_solution 'SHELXS97 (Sheldrick, 1997)'
_diffrn_ambient_temperature 293(2)
_diffrn_measured_fraction_theta_full 0.986
_diffrn_measured_fraction_theta_max 0.986
_diffrn_measurement_device_type 'Bruker SMART CCD area-detector'
_diffrn_measurement_method '\f and \w'
_diffrn_radiation_monochromator graphite
_diffrn_radiation_source 'fine-focus sealed tube'
_diffrn_radiation_type MoK\a
_diffrn_radiation_wavelength 0.71073
_diffrn_reflns_av_R_equivalents 0.0532
_diffrn_reflns_av_sigmaI/netI 0.0662
_diffrn_reflns_limit_h_max 12
_diffrn_reflns_limit_h_min -20
_diffrn_reflns_limit_k_max 25
_diffrn_reflns_limit_k_min -19
_diffrn_reflns_limit_l_max 25
_diffrn_reflns_limit_l_min -24
_diffrn_reflns_number 29241
_diffrn_reflns_theta_full 25.17
_diffrn_reflns_theta_max 25.17
_diffrn_reflns_theta_min 1.50
_diffrn_standards_number 0
_exptl_absorpt_coefficient_mu 0.964
_exptl_absorpt_correction_T_max 1.0000
_exptl_absorpt_correction_T_min 0.7890
_exptl_absorpt_correction_type multi-scan
_exptl_absorpt_process_details '(SADABS; Sheldrick, 1996)'
_exptl_crystal_colour blue
_exptl_crystal_density_diffrn 1.361
_exptl_crystal_density_method 'not measured'
_exptl_crystal_description Prism
_exptl_crystal_F_000 3368
_exptl_crystal_size_max 0.60
_exptl_crystal_size_mid 0.50
_exptl_crystal_size_min 0.40
_refine_diff_density_max 0.763
_refine_diff_density_min -0.580
_refine_ls_extinction_method none
_refine_ls_goodness_of_fit_ref 1.265
_refine_ls_hydrogen_treatment constr
_refine_ls_matrix_type full
_refine_ls_number_parameters 920
_refine_ls_number_reflns 14200
_refine_ls_number_restraints 154
_refine_ls_restrained_S_all 1.265
_refine_ls_R_factor_all 0.1294
_refine_ls_R_factor_gt 0.0762
_refine_ls_shift/su_max 0.001
_refine_ls_shift/su_mean 0.000
_refine_ls_structure_factor_coef Fsqd
_refine_ls_weighting_details 'calc w=1/[\s^2^(Fo^2^)+(0.0254P)^2^+39.5534P] where P=(Fo^2^+2Fc^2^)/3'
_refine_ls_weighting_scheme calc
_refine_ls_wR_factor_gt 0.1492
_refine_ls_wR_factor_ref 0.1788
_reflns_number_gt 9612
_reflns_number_total 14200
_reflns_threshold_expression I>2\s(I)
_cod_data_source_file ci2273.cif
_cod_data_source_block I
_cod_depositor_comments
;
The following automatic conversions were performed:
'_symmetry_cell_setting' value 'Monoclinic' changed to 'monoclinic'
according to '/home/saulius/struct/CIF-dictionaries/cif_core.dic'
dictionary named 'cif_core.dic' version 2.4.1 from 2010-06-29.

Automatic conversion script
Id: cif_fix_enum 1527 2010-12-29 10:47:43Z saulius 

The following automatic conversions were performed:

'_symmetry_cell_setting' value 'Monoclinic' changed to 'monoclinic'
according to /home/saulius/struct/CIF-dictionaries/cif_core.dic
dictionary named 'cif_core.dic' version 2.4.1 from 2010-06-29.

Automatic conversion script
Id: cif_fix_values 1715 2011-07-08 13:25:40Z adriana 
;
_cod_original_sg_symbol_H-M 'P 21/n'
_cod_database_code 2212507
_cod_database_fobs_code 2212507

loop_
_symmetry_equiv_pos_as_xyz
'x, y, z'
'-x+1/2, y+1/2, -z+1/2'
'-x, -y, -z'
'x-1/2, -y-1/2, z-1/2'

loop_
_atom_site_type_symbol
_atom_site_label
_atom_site_fract_x
_atom_site_fract_y
_atom_site_fract_z
_atom_site_U_iso_or_equiv
_atom_site_adp_type
_atom_site_calc_flag
_atom_site_refinement_flags
_atom_site_occupancy
_atom_site_disorder_assembly
_atom_site_disorder_group
Mo Mo1 0.87309(4) 0.30511(3) 0.24265(3) 0.03977(17) Uani d . 1 . .
Cu Cu1 0.45065(5) 0.29464(4) 0.18677(4) 0.0443(2) Uani d . 1 . .
Cu Cu2 0.48078(5) 0.14253(4) 0.16864(4) 0.0395(2) Uani d . 1 . .
S S1 0.75446(11) 0.26151(10) 0.19467(9) 0.0471(5) Uani d . 1 . .
S S2 0.81335(12) 0.28468(10) 0.33710(9) 0.0514(5) Uani d . 1 . .
S S3 0.92021(13) 0.26121(12) 0.15159(10) 0.0622(6) Uani d . 1 . .
S S4 0.97572(12) 0.24567(10) 0.29545(10) 0.0510(5) Uani d . 1 . .
S S5 0.83865(14) 0.38746(10) 0.17105(11) 0.0613(6) Uani d . 1 . .
S S6 0.93335(12) 0.38699(9) 0.30497(10) 0.0491(5) Uani d . 1 . .
P P1 0.35186(11) 0.26737(9) 0.24235(10) 0.0422(5) Uani d . 1 . .
P P2 0.37319(11) 0.12838(9) 0.21786(9) 0.0385(4) Uani d . 1 . .
P P3 0.45978(11) 0.16045(8) 0.06318(9) 0.0377(4) Uani d . 1 . .
P P4 0.44368(11) 0.29942(9) 0.07961(9) 0.0386(4) Uani d . 1 . .
N N1 0.5670(4) 0.1930(3) 0.2135(3) 0.0483(16) Uani d . 1 . .
N N2 0.6421(5) 0.2200(5) 0.4044(4) 0.097(3) Uani d . 1 . .
N N3 1.0477(6) 0.1475(5) 0.0899(5) 0.107(3) Uani d . 1 . .
N N4 1.1350(5) 0.1378(4) 0.2831(4) 0.088(3) Uani d . 1 . .
N N5 0.8445(6) 0.5550(5) 0.1455(6) 0.131(5) Uani d . 1 . .
N N6 0.9633(4) 0.5570(3) 0.3149(3) 0.0521(17) Uani d . 1 . .
N N7 0.5385(4) 0.3438(3) 0.2288(3) 0.0543(18) Uani d . 1 . .
N N8 0.2125(6) 0.2396(6) 0.0760(5) 0.115(4) Uani d . 1 . .
C C1 0.6246(5) 0.2139(3) 0.2339(4) 0.0440(18) Uani d . 1 . .
C C2 0.6981(4) 0.2414(3) 0.2537(3) 0.0418(18) Uani d . 1 . .
C C3 0.7240(4) 0.2507(3) 0.3156(4) 0.0430(18) Uani d . 1 . .
C C4 0.6786(5) 0.2336(4) 0.3652(4) 0.059(2) Uani d . 1 . .
C C5 1.0241(6) 0.1749(5) 0.1289(5) 0.080(3) Uani d . 1 . .
C C6 0.9939(5) 0.2101(4) 0.1766(4) 0.060(2) Uani d . 1 . .
C C7 1.0197(5) 0.2040(4) 0.2393(4) 0.054(2) Uani d . 1 . .
C C8 1.0833(5) 0.1659(4) 0.2622(5) 0.062(2) Uani d . 1 . .
C C9 0.9415(4) 0.5109(4) 0.2928(4) 0.0476(19) Uani d . 1 . .
C C10 0.9138(4) 0.4551(3) 0.2644(4) 0.0434(18) Uani d . 1 . .
C C11 0.8726(5) 0.4546(4) 0.2063(4) 0.055(2) Uani d . 1 . .
C C12 0.8567(6) 0.5103(5) 0.1717(5) 0.082(3) Uani d . 1 . .
C C13 0.3068(4) 0.1939(3) 0.2189(4) 0.0434(18) Uani d . 1 . .
H H13A 0.2790 0.1984 0.1770 0.052 Uiso calc R 1 . .
H H13B 0.2688 0.1845 0.2476 0.052 Uiso calc R 1 . .
C C14 0.2683(5) 0.3194(3) 0.2254(4) 0.0483(19) Uani d . 1 . .
C C15 0.1963(5) 0.3082(4) 0.2448(5) 0.065(2) Uani d . 1 . .
H H15A 0.1897 0.2745 0.2704 0.078 Uiso calc R 1 . .
C C16 0.1339(6) 0.3459(5) 0.2270(5) 0.079(3) Uani d . 1 . .
H H16A 0.0855 0.3373 0.2397 0.095 Uiso calc R 1 . .
C C17 0.1440(7) 0.3960(5) 0.1902(5) 0.084(3) Uani d . 1 . .
H H17A 0.1024 0.4219 0.1782 0.100 Uiso calc R 1 . .
C C18 0.2146(8) 0.4081(5) 0.1713(5) 0.096(4) Uani d . 1 . .
H H18A 0.2210 0.4423 0.1464 0.115 Uiso calc R 1 . .
C C19 0.2776(6) 0.3699(4) 0.1888(5) 0.075(3) Uani d . 1 . .
H H19A 0.3257 0.3786 0.1757 0.090 Uiso calc R 1 . .
C C20 0.3701(5) 0.2665(4) 0.3288(4) 0.0475(19) Uani d . 1 . .
C C21 0.3256(5) 0.2339(4) 0.3674(4) 0.064(2) Uani d . 1 . .
H H21A 0.2849 0.2098 0.3492 0.077 Uiso calc R 1 . .
C C22 0.3406(6) 0.2367(5) 0.4327(4) 0.074(3) Uani d . 1 . .
H H22A 0.3098 0.2147 0.4577 0.089 Uiso calc R 1 . .
C C23 0.3993(7) 0.2710(6) 0.4599(5) 0.096(4) Uani d . 1 . .
H H23A 0.4101 0.2720 0.5037 0.115 Uiso calc R 1 . .
C C24 0.4430(8) 0.3046(8) 0.4229(6) 0.138(6) Uani d . 1 . .
H H24A 0.4824 0.3296 0.4418 0.165 Uiso calc R 1 . .
C C25 0.4292(6) 0.3015(6) 0.3567(5) 0.100(4) Uani d . 1 . .
H H25A 0.4605 0.3235 0.3320 0.120 Uiso calc R 1 . .
C C26 0.3881(5) 0.1032(3) 0.3002(4) 0.0481(19) Uani d . 1 . .
C C27 0.3279(5) 0.0789(4) 0.3304(4) 0.059(2) Uani d . 1 . .
H H27A 0.2793 0.0734 0.3078 0.071 Uiso calc R 1 . .
C C28 0.3395(7) 0.0631(4) 0.3930(5) 0.077(3) Uani d . 1 . .
H H28A 0.2988 0.0475 0.4132 0.092 Uiso calc R 1 . .
C C29 0.4126(8) 0.0704(5) 0.4261(5) 0.092(4) Uani d . 1 . .
H H29A 0.4209 0.0595 0.4686 0.110 Uiso calc R 1 . .
C C30 0.4727(7) 0.0937(6) 0.3965(5) 0.098(4) Uani d . 1 . .
H H30A 0.5214 0.0989 0.4189 0.117 Uiso calc R 1 . .
C C31 0.4605(5) 0.1092(5) 0.3341(4) 0.070(3) Uani d . 1 . .
H H31A 0.5016 0.1241 0.3140 0.084 Uiso calc R 1 . .
C C32 0.3110(4) 0.0694(3) 0.1776(4) 0.0442(18) Uani d . 1 . .
C C33 0.3310(5) 0.0085(4) 0.1877(5) 0.063(2) Uani d . 1 . .
H H33A 0.3733 -0.0015 0.2167 0.076 Uiso calc R 1 . .
C C34 0.2888(7) -0.0378(4) 0.1551(5) 0.076(3) Uani d . 1 . .
H H34A 0.3023 -0.0786 0.1630 0.092 Uiso calc R 1 . .
C C35 0.2281(7) -0.0239(5) 0.1121(6) 0.088(3) Uani d . 1 . .
H H35A 0.2001 -0.0550 0.0901 0.105 Uiso calc R 1 . .
C C36 0.2078(6) 0.0358(5) 0.1007(6) 0.094(4) Uani d . 1 . .
H H36A 0.1663 0.0453 0.0708 0.113 Uiso calc R 1 . .
C C37 0.2488(5) 0.0823(4) 0.1337(5) 0.072(3) Uani d . 1 . .
H H37A 0.2340 0.1228 0.1260 0.087 Uiso calc R 1 . .
C C38 0.4054(4) 0.2304(3) 0.0392(3) 0.0429(18) Uani d . 1 . .
H H38A 0.4057 0.2360 -0.0059 0.051 Uiso calc R 1 . .
H H38B 0.3520 0.2250 0.0473 0.051 Uiso calc R 1 . .
C C39 0.3770(4) 0.3603(4) 0.0489(4) 0.0456(18) Uani d . 1 . .
C C40 0.3107(5) 0.3511(4) 0.0076(4) 0.058(2) Uani d . 1 . .
H H40A 0.2965 0.3116 -0.0053 0.070 Uiso calc R 1 . .
C C41 0.2651(6) 0.4003(5) -0.0147(5) 0.075(3) Uani d . 1 . .
H H41A 0.2207 0.3937 -0.0427 0.090 Uiso calc R 1 . .
C C42 0.2853(7) 0.4580(5) 0.0043(5) 0.081(3) Uani d . 1 . .
H H42A 0.2545 0.4908 -0.0111 0.097 Uiso calc R 1 . .
C C43 0.3501(7) 0.4687(4) 0.0457(6) 0.086(3) Uani d . 1 . .
H H43A 0.3632 0.5084 0.0587 0.103 Uiso calc R 1 . .
C C44 0.3962(6) 0.4196(4) 0.0681(5) 0.068(3) Uani d . 1 . .
H H44A 0.4403 0.4265 0.0963 0.081 Uiso calc R 1 . .
C C45 0.5290(4) 0.3197(3) 0.0403(3) 0.0390(17) Uani d . 1 . .
C C46 0.5227(5) 0.3302(5) -0.0238(4) 0.069(3) Uani d . 1 . .
H H46A 0.4748 0.3256 -0.0477 0.083 Uiso calc R 1 . .
C C47 0.5865(6) 0.3473(5) -0.0533(5) 0.079(3) Uani d . 1 . .
H H47A 0.5816 0.3534 -0.0968 0.095 Uiso calc R 1 . .
C C48 0.6567(6) 0.3551(5) -0.0182(5) 0.076(3) Uani d . 1 . .
H H48A 0.6997 0.3674 -0.0375 0.091 Uiso calc R 1 . .
C C49 0.6633(5) 0.3451(5) 0.0444(5) 0.079(3) Uani d . 1 . .
H H49A 0.7111 0.3503 0.0682 0.095 Uiso calc R 1 . .
C C50 0.6001(5) 0.3270(4) 0.0739(4) 0.062(2) Uani d . 1 . .
H H50A 0.6062 0.3198 0.1172 0.075 Uiso calc R 1 . .
C C51 0.4027(4) 0.1008(3) 0.0197(3) 0.0425(18) Uani d . 1 . .
C C52 0.4208(6) 0.0410(4) 0.0351(5) 0.071(3) Uani d . 1 . .
H H52A 0.4602 0.0327 0.0673 0.085 Uiso calc R 1 . .
C C53 0.3816(6) -0.0070(4) 0.0034(6) 0.087(3) Uani d . 1 . .
H H53A 0.3939 -0.0472 0.0151 0.104 Uiso calc R 1 . .
C C54 0.3257(7) 0.0044(5) -0.0442(5) 0.089(4) Uani d . 1 . .
H H54A 0.3002 -0.0279 -0.0663 0.107 Uiso calc R 1 . .
C C55 0.3068(8) 0.0625(5) -0.0598(6) 0.125(6) Uani d . 1 . .
H H55A 0.2681 0.0701 -0.0929 0.150 Uiso calc R 1 . .
C C56 0.3437(7) 0.1111(5) -0.0277(5) 0.101(4) Uani d . 1 . .
H H56A 0.3286 0.1510 -0.0382 0.121 Uiso calc R 1 . .
C C57 0.5456(4) 0.1658(3) 0.0208(3) 0.0397(17) Uani d . 1 . .
C C58 0.5400(5) 0.1676(5) -0.0446(4) 0.064(2) Uani d . 1 . .
H H58A 0.4914 0.1668 -0.0680 0.077 Uiso calc R 1 . .
C C59 0.6057(6) 0.1704(5) -0.0754(5) 0.075(3) Uani d . 1 . .
H H59A 0.6012 0.1713 -0.1194 0.090 Uiso calc R 1 . .
C C60 0.6774(6) 0.1720(5) -0.0415(6) 0.077(3) Uani d . 1 . .
H H60A 0.7216 0.1743 -0.0625 0.092 Uiso calc R 1 . .
C C61 0.6845(5) 0.1702(5) 0.0228(5) 0.071(3) Uani d . 1 . .
H H61A 0.7336 0.1714 0.0455 0.085 Uiso calc R 1 . .
C C62 0.6188(5) 0.1665(4) 0.0551(4) 0.057(2) Uani d . 1 . .
H H62A 0.6240 0.1645 0.0990 0.068 Uiso calc R 1 . .
C C63 0.5893(5) 0.3731(4) 0.2472(5) 0.061(2) Uani d . 1 . .
C C64 0.6571(6) 0.4104(4) 0.2701(6) 0.087(3) Uani d . 1 . .
H H64A 0.7029 0.3925 0.2564 0.131 Uiso calc R 1 . .
H H64B 0.6623 0.4119 0.3154 0.131 Uiso calc R 1 . .
H H64C 0.6505 0.4511 0.2534 0.131 Uiso calc R 1 . .
C C65 0.1585(7) 0.2687(6) 0.0627(5) 0.086(3) Uani d . 1 . .
C C66 0.0910(7) 0.3062(6) 0.0447(5) 0.107(4) Uani d . 1 . .
H H66A 0.0630 0.2900 0.0069 0.160 Uiso calc R 1 . .
H H66B 0.1071 0.3473 0.0371 0.160 Uiso calc R 1 . .
H H66C 0.0582 0.3061 0.0780 0.160 Uiso calc R 1 . .
O O2 0.503(2) 0.491(2) 0.363(2) 0.279(11) Uani d PDU 0.338(19) A 1
C C71 0.575(3) 0.517(3) 0.391(3) 0.287(13) Uani d PDU 0.338(19) A 1
H H71A 0.5727 0.5610 0.3886 0.345 Uiso calc PR 0.338(19) A 1
H H71B 0.6170 0.5024 0.3688 0.345 Uiso calc PR 0.338(19) A 1
C C72 0.586(3) 0.496(4) 0.459(3) 0.294(16) Uani d PDU 0.338(19) A 1
H H72A 0.6381 0.5043 0.4761 0.441 Uiso calc PR 0.338(19) A 1
H H72B 0.5756 0.4531 0.4607 0.441 Uiso calc PR 0.338(19) A 1
H H72C 0.5506 0.5181 0.4821 0.441 Uiso calc PR 0.338(19) A 1
C C73 0.487(3) 0.508(3) 0.299(2) 0.270(12) Uani d PDU 0.338(19) A 1
H H73A 0.5270 0.4921 0.2747 0.324 Uiso calc PR 0.338(19) A 1
H H73B 0.4852 0.5519 0.2945 0.324 Uiso calc PR 0.338(19) A 1
C C74 0.410(3) 0.480(3) 0.275(2) 0.253(14) Uani d PDU 0.338(19) A 1
H H74A 0.3869 0.5033 0.2394 0.380 Uiso calc PR 0.338(19) A 1
H H74B 0.3765 0.4815 0.3081 0.380 Uiso calc PR 0.338(19) A 1
H H74C 0.4171 0.4386 0.2627 0.380 Uiso calc PR 0.338(19) A 1
O O2' 0.5217(16) 0.4585(13) 0.3459(11) 0.270(11) Uani d PDU 0.662(19) A 2
C C71' 0.537(2) 0.465(2) 0.4127(11) 0.286(12) Uani d PDU 0.662(19) A 2
H H71C 0.4905 0.4562 0.4326 0.343 Uiso calc PR 0.662(19) A 2
H H71D 0.5536 0.5064 0.4236 0.343 Uiso calc PR 0.662(19) A 2
C C72' 0.600(2) 0.4200(17) 0.4340(13) 0.294(16) Uani d PDU 0.662(19) A 2
H H72D 0.5984 0.3866 0.4045 0.441 Uiso calc PR 0.662(19) A 2
H H72E 0.5924 0.4046 0.4751 0.441 Uiso calc PR 0.662(19) A 2
H H72F 0.6495 0.4400 0.4360 0.441 Uiso calc PR 0.662(19) A 2
C C73' 0.460(2) 0.497(2) 0.3201(13) 0.272(11) Uani d PDU 0.662(19) A 2
H H73C 0.4747 0.5392 0.3261 0.327 Uiso calc PR 0.662(19) A 2
H H73D 0.4146 0.4890 0.3416 0.327 Uiso calc PR 0.662(19) A 2
C C74' 0.442(2) 0.4832(18) 0.2515(13) 0.271(13) Uani d PDU 0.662(19) A 2
H H74D 0.4683 0.5124 0.2276 0.406 Uiso calc PR 0.662(19) A 2
H H74E 0.3873 0.4859 0.2398 0.406 Uiso calc PR 0.662(19) A 2
H H74F 0.4598 0.4427 0.2429 0.406 Uiso calc PR 0.662(19) A 2
O O1 0.6460(6) 0.5522(4) 0.2145(5) 0.122(3) Uani d U 1 . .
C C67 0.5760(11) 0.5176(9) 0.1213(9) 0.188(8) Uani d U 1 . .
H H67A 0.5540 0.5298 0.0798 0.282 Uiso calc R 1 . .
H H67B 0.5360 0.5016 0.1442 0.282 Uiso calc R 1 . .
H H67C 0.6146 0.4866 0.1178 0.282 Uiso calc R 1 . .
C C68 0.6114(10) 0.5696(8) 0.1543(8) 0.140(6) Uani d U 1 . .
H H68A 0.6504 0.5869 0.1302 0.168 Uiso calc R 1 . .
H H68B 0.5724 0.6007 0.1585 0.168 Uiso calc R 1 . .
C C69 0.6802(9) 0.6006(7) 0.2502(7) 0.132(5) Uani d U 1 . .
H H69A 0.6407 0.6305 0.2571 0.158 Uiso calc R 1 . .
H H69B 0.7178 0.6205 0.2266 0.158 Uiso calc R 1 . .
C C70 0.7178(10) 0.5809(8) 0.3095(8) 0.160(6) Uani d U 1 . .
H H70A 0.7093 0.5378 0.3145 0.240 Uiso calc R 1 . .
H H70B 0.6970 0.6029 0.3429 0.240 Uiso calc R 1 . .
H H70C 0.7724 0.5887 0.3113 0.240 Uiso calc R 1 . .

loop_
_atom_site_aniso_label
_atom_site_aniso_U_11
_atom_site_aniso_U_22
_atom_site_aniso_U_33
_atom_site_aniso_U_12
_atom_site_aniso_U_13
_atom_site_aniso_U_23
Mo1 0.0373(4) 0.0387(4) 0.0422(4) -0.0061(3) -0.0003(3) -0.0009(3)
Cu1 0.0455(5) 0.0439(6) 0.0438(5) -0.0038(4) 0.0061(4) 0.0010(4)
Cu2 0.0370(5) 0.0383(5) 0.0426(5) -0.0029(4) 0.0017(4) 0.0002(4)
S1 0.0443(11) 0.0547(12) 0.0409(11) -0.0159(9) -0.0008(8) -0.0017(9)
S2 0.0458(11) 0.0670(14) 0.0401(11) -0.0166(10) -0.0006(9) -0.0059(10)
S3 0.0556(13) 0.0834(17) 0.0475(12) 0.0098(12) 0.0057(10) -0.0033(12)
S4 0.0493(12) 0.0494(12) 0.0521(12) 0.0061(9) -0.0029(9) -0.0042(10)
S5 0.0730(15) 0.0514(13) 0.0533(13) -0.0177(11) -0.0204(11) 0.0077(10)
S6 0.0573(13) 0.0383(11) 0.0481(12) -0.0052(9) -0.0092(9) 0.0015(9)
P1 0.0458(12) 0.0345(11) 0.0466(11) -0.0016(9) 0.0069(9) 0.0010(9)
P2 0.0363(10) 0.0323(10) 0.0470(11) -0.0015(8) 0.0049(8) 0.0038(9)
P3 0.0427(11) 0.0308(10) 0.0385(10) -0.0025(8) 0.0002(8) -0.0013(8)
P4 0.0415(11) 0.0331(10) 0.0404(11) 0.0001(8) 0.0019(8) 0.0034(8)
N1 0.043(4) 0.053(4) 0.048(4) -0.008(3) 0.000(3) -0.002(3)
N2 0.086(6) 0.140(9) 0.067(6) -0.017(6) 0.021(5) 0.008(6)
N3 0.107(8) 0.108(8) 0.112(8) 0.027(6) 0.043(6) -0.007(7)
N4 0.070(6) 0.094(7) 0.102(7) 0.027(5) 0.013(5) 0.005(6)
N5 0.129(9) 0.088(8) 0.157(10) -0.032(7) -0.068(8) 0.066(7)
N6 0.044(4) 0.046(4) 0.065(5) -0.008(3) 0.002(3) 0.008(4)
N7 0.058(5) 0.051(4) 0.055(4) -0.004(4) 0.011(3) -0.009(3)
N8 0.085(7) 0.136(10) 0.122(9) -0.007(7) -0.004(7) 0.045(8)
C1 0.050(5) 0.036(4) 0.046(4) 0.003(4) 0.002(4) -0.001(3)
C2 0.042(4) 0.033(4) 0.048(5) -0.008(3) -0.005(3) -0.006(3)
C3 0.040(4) 0.040(4) 0.050(5) -0.003(3) 0.009(3) -0.001(4)
C4 0.048(5) 0.075(6) 0.053(5) -0.015(5) 0.000(4) -0.012(5)
C5 0.080(7) 0.082(8) 0.082(8) 0.014(6) 0.027(6) 0.001(6)
C6 0.060(6) 0.057(6) 0.066(6) -0.004(4) 0.015(5) -0.010(5)
C7 0.045(5) 0.049(5) 0.068(6) -0.008(4) 0.010(4) -0.001(4)
C8 0.048(5) 0.059(6) 0.083(7) 0.008(5) 0.015(5) -0.001(5)
C9 0.045(5) 0.041(5) 0.054(5) 0.000(4) -0.005(4) 0.008(4)
C10 0.044(4) 0.031(4) 0.053(5) -0.006(3) -0.003(4) 0.010(3)
C11 0.049(5) 0.050(5) 0.066(6) -0.013(4) 0.003(4) 0.019(4)
C12 0.071(7) 0.063(7) 0.102(8) -0.024(5) -0.035(6) 0.035(6)
C13 0.037(4) 0.043(4) 0.052(5) 0.004(3) 0.008(3) 0.000(4)
C14 0.052(5) 0.038(4) 0.054(5) 0.004(4) 0.005(4) -0.006(4)
C15 0.050(5) 0.052(5) 0.094(7) 0.009(4) 0.011(5) 0.012(5)
C16 0.056(6) 0.073(7) 0.109(9) 0.007(5) 0.006(6) -0.009(7)
C17 0.092(8) 0.077(8) 0.082(8) 0.041(6) 0.006(6) -0.002(6)
C18 0.135(11) 0.061(7) 0.101(9) 0.045(7) 0.053(8) 0.029(6)
C19 0.088(7) 0.048(6) 0.096(8) 0.014(5) 0.049(6) 0.012(5)
C20 0.051(5) 0.047(5) 0.045(5) 0.000(4) 0.007(4) -0.003(4)
C21 0.072(6) 0.065(6) 0.058(6) -0.014(5) 0.016(5) 0.000(5)
C22 0.086(7) 0.084(8) 0.055(6) 0.007(6) 0.022(5) 0.018(5)
C23 0.096(9) 0.135(11) 0.055(6) 0.001(8) 0.003(6) 0.007(7)
C24 0.134(12) 0.208(17) 0.066(8) -0.086(12) -0.011(8) -0.014(10)
C25 0.097(8) 0.147(11) 0.055(6) -0.069(8) 0.006(6) 0.001(7)
C26 0.051(5) 0.037(4) 0.058(5) 0.004(4) 0.012(4) 0.003(4)
C27 0.075(6) 0.045(5) 0.059(6) -0.007(4) 0.014(5) 0.001(4)
C28 0.106(9) 0.062(6) 0.066(7) -0.013(6) 0.026(6) 0.009(5)
C29 0.134(11) 0.094(9) 0.049(6) 0.006(8) 0.014(7) 0.019(6)
C30 0.100(9) 0.139(11) 0.049(6) -0.003(8) -0.019(6) 0.011(7)
C31 0.058(6) 0.098(8) 0.052(6) -0.002(5) -0.002(4) 0.010(5)
C32 0.043(4) 0.039(4) 0.051(5) -0.006(3) 0.008(4) -0.007(4)
C33 0.059(6) 0.047(5) 0.081(7) 0.000(4) -0.002(5) -0.003(5)
C34 0.105(8) 0.040(5) 0.082(7) -0.011(5) 0.004(6) -0.011(5)
C35 0.094(8) 0.071(8) 0.096(9) -0.031(6) 0.002(7) -0.022(7)
C36 0.088(8) 0.069(7) 0.113(9) -0.017(6) -0.038(7) -0.015(7)
C37 0.068(6) 0.057(6) 0.085(7) -0.007(5) -0.020(5) -0.004(5)
C38 0.039(4) 0.044(4) 0.045(4) -0.006(3) -0.001(3) 0.005(4)
C39 0.044(4) 0.041(4) 0.052(5) 0.006(4) 0.007(4) 0.005(4)
C40 0.060(5) 0.046(5) 0.066(6) 0.017(4) -0.003(4) 0.011(4)
C41 0.073(7) 0.073(7) 0.078(7) 0.014(6) -0.003(5) 0.012(6)
C42 0.088(8) 0.071(7) 0.086(8) 0.038(6) 0.013(6) 0.020(6)
C43 0.104(9) 0.037(5) 0.115(9) 0.017(5) 0.009(7) 0.000(6)
C44 0.074(6) 0.041(5) 0.085(7) 0.005(5) -0.003(5) 0.003(5)
C45 0.039(4) 0.036(4) 0.042(4) -0.001(3) 0.004(3) 0.001(3)
C46 0.063(6) 0.096(8) 0.048(5) -0.012(5) 0.002(4) 0.011(5)
C47 0.092(8) 0.094(8) 0.055(6) -0.019(6) 0.023(6) 0.015(6)
C48 0.068(7) 0.068(7) 0.098(8) -0.007(5) 0.037(6) 0.014(6)
C49 0.047(6) 0.104(9) 0.086(8) -0.009(5) 0.009(5) 0.008(7)
C50 0.059(6) 0.077(7) 0.051(5) -0.008(5) 0.006(4) 0.008(5)
C51 0.049(5) 0.037(4) 0.042(4) -0.008(3) 0.007(3) -0.004(3)
C52 0.075(6) 0.041(5) 0.092(7) 0.002(5) -0.016(5) -0.014(5)
C53 0.094(8) 0.044(6) 0.118(10) -0.003(5) -0.007(7) -0.028(6)
C54 0.119(9) 0.068(7) 0.075(7) -0.038(7) -0.017(7) -0.011(6)
C55 0.171(13) 0.074(8) 0.105(10) -0.047(8) -0.087(9) 0.014(7)
C56 0.135(10) 0.061(7) 0.090(8) -0.035(7) -0.056(7) 0.021(6)
C57 0.048(5) 0.021(4) 0.050(5) 0.000(3) 0.007(4) -0.003(3)
C58 0.059(6) 0.087(7) 0.045(5) 0.014(5) 0.005(4) 0.004(5)
C59 0.092(8) 0.078(7) 0.061(6) 0.014(6) 0.036(6) 0.016(5)
C60 0.069(7) 0.068(7) 0.099(9) -0.006(5) 0.034(6) -0.007(6)
C61 0.045(5) 0.081(7) 0.086(7) -0.012(5) 0.008(5) -0.018(6)
C62 0.045(5) 0.063(6) 0.061(5) -0.004(4) 0.004(4) -0.013(5)
C63 0.059(6) 0.050(5) 0.075(6) 0.000(5) 0.005(5) -0.006(5)
C64 0.068(7) 0.057(6) 0.132(10) -0.013(5) -0.012(6) -0.020(6)
C65 0.072(8) 0.111(10) 0.073(7) -0.013(7) 0.005(6) 0.018(7)
C66 0.094(9) 0.148(12) 0.081(8) 0.018(9) 0.020(7) 0.005(8)
O2 0.29(3) 0.27(2) 0.30(3) -0.071(17) 0.14(2) -0.15(2)
C71 0.30(3) 0.28(2) 0.31(3) -0.074(19) 0.13(2) -0.14(2)
C72 0.30(3) 0.29(3) 0.30(3) -0.06(3) 0.12(3) -0.13(3)
C73 0.28(3) 0.26(2) 0.29(3) -0.060(17) 0.15(2) -0.16(2)
C74 0.26(3) 0.25(3) 0.28(3) -0.04(2) 0.16(2) -0.17(2)
O2' 0.28(3) 0.26(2) 0.29(2) -0.068(16) 0.151(19) -0.163(19)
C71' 0.30(3) 0.28(2) 0.31(3) -0.081(17) 0.13(2) -0.14(2)
C72' 0.28(3) 0.33(3) 0.29(3) -0.16(3) 0.13(3) -0.10(3)
C73' 0.28(3) 0.26(2) 0.30(3) -0.062(17) 0.15(2) -0.16(2)
C74' 0.28(3) 0.25(2) 0.31(3) -0.03(2) 0.13(2) -0.15(2)
O1 0.139(6) 0.097(6) 0.124(6) -0.026(5) -0.013(5) 0.004(5)
C67 0.196(11) 0.187(11) 0.174(11) -0.033(9) 0.000(8) -0.002(9)
C68 0.148(9) 0.136(9) 0.134(9) -0.014(8) 0.002(7) 0.012(8)
C69 0.144(9) 0.104(8) 0.140(9) -0.009(7) -0.016(7) -0.002(7)
C70 0.179(10) 0.138(9) 0.151(9) -0.016(8) -0.034(8) 0.001(8)

loop_
_atom_type_symbol
_atom_type_description
_atom_type_scat_dispersion_real
_atom_type_scat_dispersion_imag
_atom_type_scat_source
C C 0.0033 0.0016 'International Tables Vol C Tables 4.2.6.8 and 6.1.1.4'
H H 0.0000 0.0000 'International Tables Vol C Tables 4.2.6.8 and 6.1.1.4'
N N 0.0061 0.0033 'International Tables Vol C Tables 4.2.6.8 and 6.1.1.4'
O O 0.0106 0.0060 'International Tables Vol C Tables 4.2.6.8 and 6.1.1.4'
P P 0.1023 0.0942 'International Tables Vol C Tables 4.2.6.8 and 6.1.1.4'
S S 0.1246 0.1234 'International Tables Vol C Tables 4.2.6.8 and 6.1.1.4'
Cu Cu 0.3201 1.2651 'International Tables Vol C Tables 4.2.6.8 and 6.1.1.4'
Mo Mo -1.6832 0.6857 'International Tables Vol C Tables 4.2.6.8 and 6.1.1.4'

loop_
_geom_angle_atom_site_label_1
_geom_angle_atom_site_label_2
_geom_angle_atom_site_label_3
_geom_angle_site_symmetry_1
_geom_angle_site_symmetry_3
_geom_angle
_geom_angle_publ_flag
S4 Mo1 S3 . . 81.83(8) y
S4 Mo1 S5 . . 146.25(9) y
S3 Mo1 S5 . . 82.42(9) y
S4 Mo1 S1 . . 123.15(8) y
S3 Mo1 S1 . . 81.41(8) y
S5 Mo1 S1 . . 83.45(7) y
S4 Mo1 S6 . . 83.63(7) y
S3 Mo1 S6 . . 125.54(8) y
S5 Mo1 S6 . . 81.59(7) y
S1 Mo1 S6 . . 146.62(8) y
S4 Mo1 S2 . . 82.78(8) y
S3 Mo1 S2 . . 145.43(9) y
S5 Mo1 S2 . . 124.92(9) y
S1 Mo1 S2 . . 81.46(7) y
S6 Mo1 S2 . . 82.98(7) y
N7 Cu1 P1 . . 119.5(2) y
N7 Cu1 P4 . . 112.1(2) y
P1 Cu1 P4 . . 125.29(8) y
N1 Cu2 N6 . 2_645 95.9(3) y
N1 Cu2 P2 . . 117.63(19) y
N6 Cu2 P2 2_645 . 100.9(2) y
N1 Cu2 P3 . . 113.77(19) y
N6 Cu2 P3 2_645 . 109.6(2) y
P2 Cu2 P3 . . 115.69(8) y
C2 S1 Mo1 . . 108.7(2) ?
C3 S2 Mo1 . . 108.4(3) ?
C6 S3 Mo1 . . 108.5(3) ?
C7 S4 Mo1 . . 108.8(3) ?
C11 S5 Mo1 . . 108.3(3) ?
C10 S6 Mo1 . . 108.4(3) ?
C13 P1 C20 . . 106.6(4) ?
C13 P1 C14 . . 100.6(3) ?
C20 P1 C14 . . 104.2(4) ?
C13 P1 Cu1 . . 114.4(2) ?
C20 P1 Cu1 . . 118.1(3) ?
C14 P1 Cu1 . . 111.1(3) ?
C26 P2 C32 . . 104.4(4) ?
C26 P2 C13 . . 104.1(4) ?
C32 P2 C13 . . 102.5(3) ?
C26 P2 Cu2 . . 116.8(3) ?
C32 P2 Cu2 . . 110.7(3) ?
C13 P2 Cu2 . . 116.8(2) ?
C51 P3 C57 . . 102.8(3) ?
C51 P3 C38 . . 102.8(3) ?
C57 P3 C38 . . 103.3(3) ?
C51 P3 Cu2 . . 113.3(3) ?
C57 P3 Cu2 . . 116.8(3) ?
C38 P3 Cu2 . . 116.0(3) ?
C38 P4 C39 . . 104.5(3) ?
C38 P4 C45 . . 104.7(3) ?
C39 P4 C45 . . 99.8(3) ?
C38 P4 Cu1 . . 114.3(2) ?
C39 P4 Cu1 . . 110.5(3) ?
C45 P4 Cu1 . . 121.0(2) ?
C1 N1 Cu2 . . 167.0(7) ?
C9 N6 Cu2 . 2_655 163.4(7) ?
C63 N7 Cu1 . . 173.8(8) ?
N1 C1 C2 . . 174.8(8) ?
C3 C2 C1 . . 122.4(7) ?
C3 C2 S1 . . 120.9(6) ?
C1 C2 S1 . . 116.7(5) ?
C2 C3 C4 . . 121.7(7) ?
C2 C3 S2 . . 120.6(6) ?
C4 C3 S2 . . 117.8(6) ?
N2 C4 C3 . . 179.6(10) ?
N3 C5 C6 . . 178.8(13) ?
C7 C6 C5 . . 122.7(9) ?
C7 C6 S3 . . 120.8(7) ?
C5 C6 S3 . . 116.5(8) ?
C6 C7 C8 . . 123.2(8) ?
C6 C7 S4 . . 119.9(7) ?
C8 C7 S4 . . 116.9(7) ?
N4 C8 C7 . . 176.2(11) ?
N6 C9 C10 . . 178.6(9) ?
C11 C10 C9 . . 120.9(7) ?
C11 C10 S6 . . 120.0(6) ?
C9 C10 S6 . . 119.1(6) ?
C10 C11 C12 . . 120.9(8) ?
C10 C11 S5 . . 121.6(6) ?
C12 C11 S5 . . 117.5(7) ?
N5 C12 C11 . . 178.5(13) ?
P1 C13 P2 . . 115.9(4) ?
P1 C13 H13A . . 108.3 ?
P2 C13 H13A . . 108.3 ?
P1 C13 H13B . . 108.3 ?
P2 C13 H13B . . 108.3 ?
H13A C13 H13B . . 107.4 ?
C19 C14 C15 . . 118.8(8) ?
C19 C14 P1 . . 117.8(7) ?
C15 C14 P1 . . 123.3(6) ?
C16 C15 C14 . . 121.4(9) ?
C16 C15 H15A . . 119.3 ?
C14 C15 H15A . . 119.3 ?
C17 C16 C15 . . 119.2(10) ?
C17 C16 H16A . . 120.4 ?
C15 C16 H16A . . 120.4 ?
C18 C17 C16 . . 120.2(10) ?
C18 C17 H17A . . 119.9 ?
C16 C17 H17A . . 119.9 ?
C17 C18 C19 . . 120.8(10) ?
C17 C18 H18A . . 119.6 ?
C19 C18 H18A . . 119.6 ?
C14 C19 C18 . . 119.7(9) ?
C14 C19 H19A . . 120.2 ?
C18 C19 H19A . . 120.2 ?
C25 C20 C21 . . 118.2(8) ?
C25 C20 P1 . . 118.0(7) ?
C21 C20 P1 . . 123.8(6) ?
C20 C21 C22 . . 121.1(9) ?
C20 C21 H21A . . 119.4 ?
C22 C21 H21A . . 119.4 ?
C23 C22 C21 . . 120.3(10) ?
C23 C22 H22A . . 119.8 ?
C21 C22 H22A . . 119.8 ?
C22 C23 C24 . . 119.6(11) ?
C22 C23 H23A . . 120.2 ?
C24 C23 H23A . . 120.2 ?
C23 C24 C25 . . 120.7(11) ?
C23 C24 H24A . . 119.6 ?
C25 C24 H24A . . 119.6 ?
C20 C25 C24 . . 119.9(10) ?
C20 C25 H25A . . 120.0 ?
C24 C25 H25A . . 120.0 ?
C31 C26 C27 . . 118.8(8) ?
C31 C26 P2 . . 119.5(6) ?
C27 C26 P2 . . 121.7(7) ?
C28 C27 C26 . . 120.7(9) ?
C28 C27 H27A . . 119.7 ?
C26 C27 H27A . . 119.7 ?
C27 C28 C29 . . 119.3(10) ?
C27 C28 H28A . . 120.4 ?
C29 C28 H28A . . 120.4 ?
C30 C29 C28 . . 120.4(10) ?
C30 C29 H29A . . 119.8 ?
C28 C29 H29A . . 119.8 ?
C31 C30 C29 . . 119.8(11) ?
C31 C30 H30A . . 120.1 ?
C29 C30 H30A . . 120.1 ?
C30 C31 C26 . . 121.0(10) ?
C30 C31 H31A . . 119.5 ?
C26 C31 H31A . . 119.5 ?
C37 C32 C33 . . 117.8(8) ?
C37 C32 P2 . . 123.4(6) ?
C33 C32 P2 . . 118.6(6) ?
C32 C33 C34 . . 120.9(9) ?
C32 C33 H33A . . 119.6 ?
C34 C33 H33A . . 119.6 ?
C35 C34 C33 . . 120.1(10) ?
C35 C34 H34A . . 119.9 ?
C33 C34 H34A . . 119.9 ?
C34 C35 C36 . . 120.1(10) ?
C34 C35 H35A . . 120.0 ?
C36 C35 H35A . . 120.0 ?
C35 C36 C37 . . 120.2(10) ?
C35 C36 H36A . . 119.9 ?
C37 C36 H36A . . 119.9 ?
C32 C37 C36 . . 120.9(9) ?
C32 C37 H37A . . 119.6 ?
C36 C37 H37A . . 119.6 ?
P4 C38 P3 . . 114.1(4) ?
P4 C38 H38A . . 108.7 ?
P3 C38 H38A . . 108.7 ?
P4 C38 H38B . . 108.7 ?
P3 C38 H38B . . 108.7 ?
H38A C38 H38B . . 107.6 ?
C40 C39 C44 . . 118.5(8) ?
C40 C39 P4 . . 124.6(6) ?
C44 C39 P4 . . 116.9(6) ?
C39 C40 C41 . . 120.6(9) ?
C39 C40 H40A . . 119.7 ?
C41 C40 H40A . . 119.7 ?
C42 C41 C40 . . 119.9(10) ?
C42 C41 H41A . . 120.0 ?
C40 C41 H41A . . 120.0 ?
C41 C42 C43 . . 121.0(9) ?
C41 C42 H42A . . 119.5 ?
C43 C42 H42A . . 119.5 ?
C42 C43 C44 . . 119.2(10) ?
C42 C43 H43A . . 120.4 ?
C44 C43 H43A . . 120.4 ?
C39 C44 C43 . . 120.7(9) ?
C39 C44 H44A . . 119.7 ?
C43 C44 H44A . . 119.7 ?
C50 C45 C46 . . 117.7(7) ?
C50 C45 P4 . . 121.2(6) ?
C46 C45 P4 . . 121.0(6) ?
C45 C46 C47 . . 121.2(9) ?
C45 C46 H46A . . 119.4 ?
C47 C46 H46A . . 119.4 ?
C48 C47 C46 . . 119.7(9) ?
C48 C47 H47A . . 120.2 ?
C46 C47 H47A . . 120.2 ?
C49 C48 C47 . . 119.5(9) ?
C49 C48 H48A . . 120.3 ?
C47 C48 H48A . . 120.3 ?
C48 C49 C50 . . 121.1(9) ?
C48 C49 H49A . . 119.5 ?
C50 C49 H49A . . 119.5 ?
C45 C50 C49 . . 120.8(9) ?
C45 C50 H50A . . 119.6 ?
C49 C50 H50A . . 119.6 ?
C56 C51 C52 . . 117.6(8) ?
C56 C51 P3 . . 124.9(7) ?
C52 C51 P3 . . 117.4(6) ?
C51 C52 C53 . . 121.2(9) ?
C51 C52 H52A . . 119.4 ?
C53 C52 H52A . . 119.4 ?
C54 C53 C52 . . 120.0(10) ?
C54 C53 H53A . . 120.0 ?
C52 C53 H53A . . 120.0 ?
C55 C54 C53 . . 119.8(10) ?
C55 C54 H54A . . 120.1 ?
C53 C54 H54A . . 120.1 ?
C54 C55 C56 . . 121.1(10) ?
C54 C55 H55A . . 119.4 ?
C56 C55 H55A . . 119.4 ?
C51 C56 C55 . . 120.3(10) ?
C51 C56 H56A . . 119.9 ?
C55 C56 H56A . . 119.9 ?
C58 C57 C62 . . 118.8(7) ?
C58 C57 P3 . . 122.0(6) ?
C62 C57 P3 . . 119.2(6) ?
C59 C58 C57 . . 120.8(9) ?
C59 C58 H58A . . 119.6 ?
C57 C58 H58A . . 119.6 ?
C60 C59 C58 . . 120.1(9) ?
C60 C59 H59A . . 119.9 ?
C58 C59 H59A . . 119.9 ?
C61 C60 C59 . . 120.2(9) ?
C61 C60 H60A . . 119.9 ?
C59 C60 H60A . . 119.9 ?
C60 C61 C62 . . 120.6(9) ?
C60 C61 H61A . . 119.7 ?
C62 C61 H61A . . 119.7 ?
C57 C62 C61 . . 119.4(8) ?
C57 C62 H62A . . 120.3 ?
C61 C62 H62A . . 120.3 ?
N7 C63 C64 . . 178.3(11) ?
C63 C64 H64A . . 109.5 ?
C63 C64 H64B . . 109.5 ?
H64A C64 H64B . . 109.5 ?
C63 C64 H64C . . 109.5 ?
H64A C64 H64C . . 109.5 ?
H64B C64 H64C . . 109.5 ?
N8 C65 C66 . . 178.6(13) ?
C65 C66 H66A . . 109.5 ?
C65 C66 H66B . . 109.5 ?
H66A C66 H66B . . 109.5 ?
C65 C66 H66C . . 109.5 ?
H66A C66 H66C . . 109.5 ?
H66B C66 H66C . . 109.5 ?
C73 O2 C71 . . 111.4(11) ?
O2 C71 C72 . . 106.8(10) ?
O2 C71 H71A . . 110.4 ?
C72 C71 H71A . . 110.4 ?
O2 C71 H71B . . 110.4 ?
C72 C71 H71B . . 110.4 ?
H71A C71 H71B . . 108.6 ?
C71 C72 H72A . . 109.5 ?
C71 C72 H72B . . 109.5 ?
H72A C72 H72B . . 109.5 ?
C71 C72 H72C . . 109.5 ?
H72A C72 H72C . . 109.5 ?
H72B C72 H72C . . 109.5 ?
O2 C73 C74 . . 107.1(10) ?
O2 C73 H73A . . 110.3 ?
C74 C73 H73A . . 110.3 ?
O2 C73 H73B . . 110.3 ?
C74 C73 H73B . . 110.3 ?
H73A C73 H73B . . 108.6 ?
C73 C74 H74A . . 109.5 ?
C73 C74 H74B . . 109.5 ?
H74A C74 H74B . . 109.5 ?
C73 C74 H74C . . 109.5 ?
H74A C74 H74C . . 109.5 ?
H74B C74 H74C . . 109.5 ?
C73' O2' C71' . . 112.0(10) ?
O2' C71' C72' . . 106.4(10) ?
O2' C71' H71C . . 110.5 ?
C72' C71' H71C . . 110.5 ?
O2' C71' H71D . . 110.5 ?
C72' C71' H71D . . 110.5 ?
H71C C71' H71D . . 108.6 ?
C71' C72' H72D . . 109.5 ?
C71' C72' H72E . . 109.5 ?
H72D C72' H72E . . 109.5 ?
C71' C72' H72F . . 109.5 ?
H72D C72' H72F . . 109.5 ?
H72E C72' H72F . . 109.5 ?
O2' C73' C74' . . 109.3(10) ?
O2' C73' H73C . . 109.8 ?
C74' C73' H73C . . 109.8 ?
O2' C73' H73D . . 109.8 ?
C74' C73' H73D . . 109.8 ?
H73C C73' H73D . . 108.3 ?
C73' C74' H74D . . 109.5 ?
C73' C74' H74E . . 109.5 ?
H74D C74' H74E . . 109.5 ?
C73' C74' H74F . . 109.5 ?
H74D C74' H74F . . 109.5 ?
H74E C74' H74F . . 109.5 ?
C69 O1 C68 . . 113.8(11) ?
C68 C67 H67A . . 109.5 ?
C68 C67 H67B . . 109.5 ?
H67A C67 H67B . . 109.5 ?
C68 C67 H67C . . 109.5 ?
H67A C67 H67C . . 109.5 ?
H67B C67 H67C . . 109.5 ?
O1 C68 C67 . . 110.3(14) ?
O1 C68 H68A . . 109.6 ?
C67 C68 H68A . . 109.6 ?
O1 C68 H68B . . 109.6 ?
C67 C68 H68B . . 109.6 ?
H68A C68 H68B . . 108.1 ?
O1 C69 C70 . . 112.3(13) ?
O1 C69 H69A . . 109.2 ?
C70 C69 H69A . . 109.2 ?
O1 C69 H69B . . 109.2 ?
C70 C69 H69B . . 109.2 ?
H69A C69 H69B . . 107.9 ?
C69 C70 H70A . . 109.5 ?
C69 C70 H70B . . 109.5 ?
H70A C70 H70B . . 109.5 ?
C69 C70 H70C . . 109.5 ?
H70A C70 H70C . . 109.5 ?
H70B C70 H70C . . 109.5 ?

loop_
_geom_bond_atom_site_label_1
_geom_bond_atom_site_label_2
_geom_bond_site_symmetry_2
_geom_bond_distance
_geom_bond_publ_flag
Mo1 S4 . 2.380(2) y
Mo1 S3 . 2.389(2) y
Mo1 S5 . 2.389(2) y
Mo1 S1 . 2.3899(19) y
Mo1 S6 . 2.395(2) y
Mo1 S2 . 2.406(2) y
Cu1 N7 . 1.991(7) y
Cu1 P1 . 2.270(2) y
Cu1 P4 . 2.273(2) y
Cu2 N1 . 2.010(6) y
Cu2 N6 2_645 2.115(7) y
Cu2 P2 . 2.263(2) y
Cu2 P3 . 2.268(2) y
S1 C2 . 1.735(8) ?
S2 C3 . 1.733(7) ?
S3 C6 . 1.735(9) ?
S4 C7 . 1.745(9) ?
S5 C11 . 1.720(9) ?
S6 C10 . 1.734(7) ?
P1 C13 . 1.829(8) ?
P1 C20 . 1.833(8) ?
P1 C14 . 1.846(8) ?
P2 C26 . 1.828(8) ?
P2 C32 . 1.831(7) ?
P2 C13 . 1.839(7) ?
P3 C51 . 1.824(7) ?
P3 C57 . 1.830(8) ?
P3 C38 . 1.837(7) ?
P4 C38 . 1.822(7) ?
P4 C39 . 1.833(8) ?
P4 C45 . 1.835(7) ?
N1 C1 . 1.139(9) ?
N2 C4 . 1.143(11) ?
N3 C5 . 1.138(12) ?
N4 C8 . 1.135(11) ?
N5 C12 . 1.131(12) ?
N6 C9 . 1.157(9) ?
N6 Cu2 2_655 2.115(7) ?
N7 C63 . 1.123(10) ?
N8 C65 . 1.142(14) ?
C1 C2 . 1.430(10) ?
C2 C3 . 1.357(10) ?
C3 C4 . 1.437(11) ?
C5 C6 . 1.419(13) ?
C6 C7 . 1.366(12) ?
C7 C8 . 1.423(12) ?
C9 C10 . 1.420(11) ?
C10 C11 . 1.356(11) ?
C11 C12 . 1.434(12) ?
C13 H13A . 0.97 ?
C13 H13B . 0.97 ?
C14 C19 . 1.371(12) ?
C14 C15 . 1.381(11) ?
C15 C16 . 1.379(12) ?
C15 H15A . 0.93 ?
C16 C17 . 1.368(14) ?
C16 H16A . 0.93 ?
C17 C18 . 1.359(15) ?
C17 H17A . 0.93 ?
C18 C19 . 1.391(13) ?
C18 H18A . 0.93 ?
C19 H19A . 0.93 ?
C20 C25 . 1.361(12) ?
C20 C21 . 1.386(11) ?
C21 C22 . 1.386(12) ?
C21 H21A . 0.93 ?
C22 C23 . 1.341(15) ?
C22 H22A . 0.93 ?
C23 C24 . 1.367(16) ?
C23 H23A . 0.93 ?
C24 C25 . 1.403(15) ?
C24 H24A . 0.93 ?
C25 H25A . 0.93 ?
C26 C31 . 1.382(11) ?
C26 C27 . 1.391(11) ?
C27 C28 . 1.372(12) ?
C27 H27A . 0.93 ?
C28 C29 . 1.388(15) ?
C28 H28A . 0.93 ?
C29 C30 . 1.377(15) ?
C29 H29A . 0.93 ?
C30 C31 . 1.365(13) ?
C30 H30A . 0.93 ?
C31 H31A . 0.93 ?
C32 C37 . 1.375(11) ?
C32 C33 . 1.385(11) ?
C33 C34 . 1.388(12) ?
C33 H33A . 0.93 ?
C34 C35 . 1.351(14) ?
C34 H34A . 0.93 ?
C35 C36 . 1.364(15) ?
C35 H35A . 0.93 ?
C36 C37 . 1.384(12) ?
C36 H36A . 0.93 ?
C37 H37A . 0.93 ?
C38 H38A . 0.97 ?
C38 H38B . 0.97 ?
C39 C40 . 1.383(11) ?
C39 C44 . 1.386(11) ?
C40 C41 . 1.384(12) ?
C40 H40A . 0.93 ?
C41 C42 . 1.358(14) ?
C41 H41A . 0.93 ?
C42 C43 . 1.368(14) ?
C42 H42A . 0.93 ?
C43 C44 . 1.390(12) ?
C43 H43A . 0.93 ?
C44 H44A . 0.93 ?
C45 C50 . 1.365(10) ?
C45 C46 . 1.376(11) ?
C46 C47 . 1.385(12) ?
C46 H46A . 0.93 ?
C47 C48 . 1.367(13) ?
C47 H47A . 0.93 ?
C48 C49 . 1.342(13) ?
C48 H48A . 0.93 ?
C49 C50 . 1.381(12) ?
C49 H49A . 0.93 ?
C50 H50A . 0.93 ?
C51 C56 . 1.372(12) ?
C51 C52 . 1.373(11) ?
C52 C53 . 1.384(12) ?
C52 H52A . 0.93 ?
C53 C54 . 1.345(14) ?
C53 H53A . 0.93 ?
C54 C55 . 1.343(15) ?
C54 H54A . 0.93 ?
C55 C56 . 1.382(13) ?
C55 H55A . 0.93 ?
C56 H56A . 0.93 ?
C57 C58 . 1.385(11) ?
C57 C62 . 1.392(10) ?
C58 C59 . 1.380(12) ?
C58 H58A . 0.93 ?
C59 C60 . 1.367(13) ?
C59 H59A . 0.93 ?
C60 C61 . 1.363(13) ?
C60 H60A . 0.93 ?
C61 C62 . 1.399(12) ?
C61 H61A . 0.93 ?
C62 H62A . 0.93 ?
C63 C64 . 1.468(12) ?
C64 H64A . 0.96 ?
C64 H64B . 0.96 ?
C64 H64C . 0.96 ?
C65 C66 . 1.443(16) ?
C66 H66A . 0.96 ?
C66 H66B . 0.96 ?
C66 H66C . 0.96 ?
O2 C73 . 1.422(10) ?
O2 C71 . 1.424(10) ?
C71 C72 . 1.498(10) ?
C71 H71A . 0.97 ?
C71 H71B . 0.97 ?
C72 H72A . 0.96 ?
C72 H72B . 0.96 ?
C72 H72C . 0.96 ?
C73 C74 . 1.499(10) ?
C73 H73A . 0.97 ?
C73 H73B . 0.97 ?
C74 H74A . 0.96 ?
C74 H74B . 0.96 ?
C74 H74C . 0.96 ?
O2' C73' . 1.414(10) ?
O2' C71' . 1.425(10) ?
C71' C72' . 1.503(10) ?
C71' H71C . 0.97 ?
C71' H71D . 0.97 ?
C72' H72D . 0.96 ?
C72' H72E . 0.96 ?
C72' H72F . 0.96 ?
C73' C74' . 1.487(10) ?
C73' H73C . 0.97 ?
C73' H73D . 0.97 ?
C74' H74D . 0.96 ?
C74' H74E . 0.96 ?
C74' H74F . 0.96 ?
O1 C69 . 1.394(15) ?
O1 C68 . 1.407(15) ?
C67 C68 . 1.44(2) ?
C67 H67A . 0.96 ?
C67 H67B . 0.96 ?
C67 H67C . 0.96 ?
C68 H68A . 0.97 ?
C68 H68B . 0.97 ?
C69 C70 . 1.422(17) ?
C69 H69A . 0.97 ?
C69 H69B . 0.97 ?
C70 H70A . 0.96 ?
C70 H70B . 0.96 ?
C70 H70C . 0.96 ?
